data_7018021
loop_
_publ_author_name
'Pamplin, Craig B.'
'Rettig, Steven J.'
'Patrick, Brian O.'
'James, Brian R.'

_publ_section_title
;
 Reactivity of the bridged-sulfide complex Pd(2)Cl(2)(\m-S)(\m-dmpm)(2)
 toward electrophiles.
;
_journal_issue 7
_journal_name_full 'Dalton transactions (Cambridge, England : 2003)'
_journal_page_first 1991
_journal_page_last 2002
_journal_paper_doi 10.1039/c1dt11961c
_journal_volume 41
_journal_year 2012
_chemical_formula_sum 'C10 H28 Br2 O P4 Pd2 S'
_chemical_formula_weight 692.88
_chemical_name_systematic
;
?
;
_space_group_IT_number 19
_symmetry_cell_setting orthorhombic
_symmetry_space_group_name_Hall 'P 2ac 2ab'
_symmetry_space_group_name_H-M 'P 21 21 21'
_atom_sites_solution_hydrogens geom
_atom_sites_solution_primary direct
_atom_sites_solution_secondary difmap
_audit_creation_method SHELXL-97
_cell_angle_alpha 90.00
_cell_angle_beta 90.00
_cell_angle_gamma 90.00
_cell_formula_units_Z 4
_cell_length_a 10.7943(11)
_cell_length_b 13.7756(3)
_cell_length_c 14.8223(4)
_cell_measurement_reflns_used 16508
_cell_measurement_temperature 180(1)
_cell_measurement_theta_max 30.05
_cell_measurement_theta_min 2.0
_cell_volume 2204.0(2)
_computing_cell_refinement 'd*TREK (MSC, 1998)'
_computing_data_collection 'd*TREK (MSC, 1998)'
_computing_data_reduction 'teXsan (MSC, 1992)'
_computing_structure_refinement 'SHELXL-97 (Sheldrick, 2008)'
_diffrn_ambient_temperature 180(1)
_diffrn_measured_fraction_theta_full 0.944
_diffrn_measured_fraction_theta_max 0.944
_diffrn_measurement_device_type 'Rigaku/ADSC CCD'
_diffrn_measurement_method 'area detector'
_diffrn_radiation_monochromator graphite
_diffrn_radiation_source 'fine-focus sealed tube'
_diffrn_radiation_type MoK\a
_diffrn_radiation_wavelength 0.71073
_diffrn_reflns_av_R_equivalents 0.0267
_diffrn_reflns_av_sigmaI/netI 0.0227
_diffrn_reflns_limit_h_max 15
_diffrn_reflns_limit_h_min -13
_diffrn_reflns_limit_k_max 16
_diffrn_reflns_limit_k_min -19
_diffrn_reflns_limit_l_max 18
_diffrn_reflns_limit_l_min -20
_diffrn_reflns_number 16735
_diffrn_reflns_theta_full 30.06
_diffrn_reflns_theta_max 30.06
_diffrn_reflns_theta_min 2.02
_exptl_absorpt_coefficient_mu 5.636
_exptl_absorpt_correction_T_max 0.139
_exptl_absorpt_correction_T_min 0.106
_exptl_absorpt_correction_type multi-scan
_exptl_absorpt_process_details 'd*TREK (MSC, 1998)'
_exptl_crystal_colour red
_exptl_crystal_density_diffrn 2.088
_exptl_crystal_density_method 'not measured'
_exptl_crystal_description irregular
_exptl_crystal_F_000 1336
_exptl_crystal_size_max 0.45
_exptl_crystal_size_mid 0.40
_exptl_crystal_size_min 0.35
_refine_diff_density_max 1.008
_refine_diff_density_min -0.838
_refine_diff_density_rms 0.137
_refine_ls_abs_structure_details 'Flack H D (1983), Acta Cryst. A39, 876-881'
_refine_ls_abs_structure_Flack 0.130(8)
_refine_ls_extinction_method none
_refine_ls_goodness_of_fit_ref 1.026
_refine_ls_hydrogen_treatment constr
_refine_ls_matrix_type full
_refine_ls_number_parameters 190
_refine_ls_number_reflns 5409
_refine_ls_number_restraints 0
_refine_ls_restrained_S_all 1.026
_refine_ls_R_factor_all 0.0294
_refine_ls_R_factor_gt 0.0259
_refine_ls_shift/su_max 0.001
_refine_ls_shift/su_mean 0.000
_refine_ls_structure_factor_coef Fsqd
_refine_ls_weighting_details 'calc w=1/[\s^2^(Fo^2^)+(0.0392P)^2^+3.4804P] where P=(Fo^2^+2Fc^2^)/3'
_refine_ls_weighting_scheme calc
_refine_ls_wR_factor_gt 0.0626
_refine_ls_wR_factor_ref 0.0658
_reflns_number_gt 5121
_reflns_number_total 5409
_reflns_threshold_expression >2\s(I)
_cod_data_source_file c1dt11961c.txt
_cod_data_source_block bj244
_cod_original_sg_symbol_H-M 'P 212121'
_cod_database_code 7018021

loop_
_symmetry_equiv_pos_as_xyz
'x, y, z'
'-x+1/2, -y, z+1/2'
'x+1/2, -y+1/2, -z'
'-x, y+1/2, -z+1/2'

loop_
_atom_site_label
_atom_site_type_symbol
_atom_site_fract_x
_atom_site_fract_y
_atom_site_fract_z
_atom_site_U_iso_or_equiv
_atom_site_adp_type
_atom_site_occupancy
_atom_site_symmetry_multiplicity
_atom_site_calc_flag
_atom_site_refinement_flags
C1 C 0.3692(4) 0.3205(3) 0.0117(3) 0.0213(8) Uani 1 1 d .
H1A H 0.2839 0.2945 0.0079 0.026 Uiso 1 1 calc R
H1B H 0.4207 0.2711 0.0424 0.026 Uiso 1 1 calc R
C2 C 0.2220(5) 0.4905(4) 0.0487(5) 0.0377(13) Uani 1 1 d .
H2A H 0.2316 0.5184 -0.0117 0.057 Uiso 1 1 calc R
H2B H 0.2038 0.5425 0.0919 0.057 Uiso 1 1 calc R
H2C H 0.1537 0.4436 0.0485 0.057 Uiso 1 1 calc R
C3 C 0.3341(6) 0.3804(5) 0.1933(4) 0.0457(16) Uani 1 1 d .
H3A H 0.3308 0.4337 0.2370 0.068 Uiso 1 1 calc R
H3B H 0.3998 0.3350 0.2104 0.068 Uiso 1 1 calc R
H3C H 0.2543 0.3465 0.1926 0.068 Uiso 1 1 calc R
C4 C 0.2925(5) 0.3705(5) -0.1674(4) 0.0431(15) Uani 1 1 d .
H4A H 0.3127 0.3699 -0.2319 0.065 Uiso 1 1 calc R
H4B H 0.2660 0.4358 -0.1497 0.065 Uiso 1 1 calc R
H4C H 0.2254 0.3243 -0.1556 0.065 Uiso 1 1 calc R
C5 C 0.4569(6) 0.2122(4) -0.1372(4) 0.0442(14) Uani 1 1 d .
H5A H 0.3839 0.1724 -0.1239 0.066 Uiso 1 1 calc R
H5B H 0.5285 0.1868 -0.1041 0.066 Uiso 1 1 calc R
H5C H 0.4740 0.2103 -0.2021 0.066 Uiso 1 1 calc R
C6 C 0.8232(4) 0.5914(3) -0.0351(3) 0.0169(7) Uani 1 1 d .
H6A H 0.8687 0.5538 0.0112 0.020 Uiso 1 1 calc R
H6B H 0.8770 0.6457 -0.0545 0.020 Uiso 1 1 calc R
C7 C 0.6108(4) 0.7143(3) -0.0727(3) 0.0262(9) Uani 1 1 d .
H7A H 0.6716 0.7605 -0.0965 0.039 Uiso 1 1 calc R
H7B H 0.5401 0.7498 -0.0476 0.039 Uiso 1 1 calc R
H7C H 0.5822 0.6719 -0.1215 0.039 Uiso 1 1 calc R
C8 C 0.7412(5) 0.7319(4) 0.0943(4) 0.0326(11) Uani 1 1 d .
H8A H 0.7888 0.7809 0.0611 0.049 Uiso 1 1 calc R
H8B H 0.7949 0.7004 0.1388 0.049 Uiso 1 1 calc R
H8C H 0.6716 0.7633 0.1251 0.049 Uiso 1 1 calc R
C9 C 0.8147(5) 0.5906(4) -0.2288(3) 0.0313(11) Uani 1 1 d .
H9A H 0.7438 0.6346 -0.2346 0.047 Uiso 1 1 calc R
H9B H 0.8217 0.5509 -0.2834 0.047 Uiso 1 1 calc R
H9C H 0.8906 0.6286 -0.2207 0.047 Uiso 1 1 calc R
C10 C 0.9298(5) 0.4362(4) -0.1361(4) 0.0353(11) Uani 1 1 d .
H10A H 1.0040 0.4769 -0.1318 0.053 Uiso 1 1 calc R
H10B H 0.9312 0.4002 -0.1931 0.053 Uiso 1 1 calc R
H10C H 0.9281 0.3904 -0.0855 0.053 Uiso 1 1 calc R
O1 O 0.6271(3) 0.3074(2) 0.0607(2) 0.0286(7) Uani 1 1 d .
P1 P 0.36613(10) 0.42902(8) 0.08155(7) 0.0180(2) Uani 1 1 d .
P2 P 0.42800(10) 0.33622(8) -0.10290(7) 0.0183(2) Uani 1 1 d .
P3 P 0.68232(10) 0.64111(7) 0.01554(7) 0.01429(19) Uani 1 1 d .
P4 P 0.79235(10) 0.51262(7) -0.13224(7) 0.0164(2) Uani 1 1 d .
S1 S 0.66230(9) 0.40532(7) 0.02431(6) 0.01551(18) Uani 1 1 d .
Br1 Br 0.42218(4) 0.66900(3) 0.13842(3) 0.02597(10) Uani 1 1 d .
Br2 Br 0.55190(5) 0.45393(4) -0.28537(3) 0.03578(13) Uani 1 1 d .
Pd1 Pd 0.53640(3) 0.52969(2) 0.066123(18) 0.01169(6) Uani 1 1 d .
Pd2 Pd 0.60619(3) 0.42892(2) -0.121696(18) 0.01330(7) Uani 1 1 d .

loop_
_atom_site_aniso_label
_atom_site_aniso_U_11
_atom_site_aniso_U_22
_atom_site_aniso_U_33
_atom_site_aniso_U_23
_atom_site_aniso_U_13
_atom_site_aniso_U_12
C1 0.025(2) 0.0166(17) 0.0221(19) 0.0009(15) -0.0035(17) -0.0084(17)
C2 0.014(2) 0.037(3) 0.062(4) -0.009(3) 0.001(2) 0.001(2)
C3 0.048(4) 0.064(4) 0.025(2) 0.001(2) 0.006(2) -0.030(3)
C4 0.023(3) 0.076(4) 0.030(3) 0.015(3) -0.011(2) -0.004(3)
C5 0.052(3) 0.025(2) 0.055(4) -0.019(2) 0.017(3) -0.013(3)
C6 0.0142(18) 0.0182(17) 0.0184(17) 0.0010(14) 0.0034(15) -0.0028(15)
C7 0.021(2) 0.026(2) 0.032(2) 0.0102(18) 0.002(2) 0.0013(19)
C8 0.035(3) 0.026(2) 0.037(3) -0.021(2) 0.003(2) -0.005(2)
C9 0.041(3) 0.032(2) 0.020(2) 0.0035(18) 0.007(2) -0.011(2)
C10 0.032(3) 0.030(2) 0.044(3) -0.005(2) 0.014(2) 0.004(2)
O1 0.0328(18) 0.0213(14) 0.0316(16) 0.0041(13) -0.0041(15) 0.0020(13)
P1 0.0141(5) 0.0215(5) 0.0183(5) 0.0006(4) 0.0035(4) -0.0052(4)
P2 0.0182(5) 0.0192(4) 0.0174(5) -0.0024(4) -0.0045(4) -0.0047(4)
P3 0.0150(5) 0.0122(4) 0.0157(4) -0.0016(3) 0.0015(4) -0.0013(4)
P4 0.0168(5) 0.0174(4) 0.0149(4) -0.0014(4) 0.0050(4) -0.0019(4)
S1 0.0179(5) 0.0157(4) 0.0129(4) -0.0001(3) -0.0004(4) 0.0061(4)
Br1 0.0267(2) 0.02049(18) 0.0307(2) -0.00067(16) 0.00943(17) 0.00961(17)
Br2 0.0445(3) 0.0487(3) 0.01414(18) 0.00660(18) -0.00652(18) -0.0118(3)
Pd1 0.01165(13) 0.01156(11) 0.01186(12) 0.00027(10) 0.00207(10) 0.00136(11)
Pd2 0.01681(14) 0.01297(12) 0.01012(11) -0.00057(10) 0.00021(11) -0.00129(11)

loop_
_atom_type_symbol
_atom_type_description
_atom_type_scat_dispersion_real
_atom_type_scat_dispersion_imag
_atom_type_scat_source
C C 0.0033 0.0016 'International Tables Vol C Tables 4.2.6.8 and 6.1.1.4'
H H 0.0000 0.0000 'International Tables Vol C Tables 4.2.6.8 and 6.1.1.4'
O O 0.0106 0.0060 'International Tables Vol C Tables 4.2.6.8 and 6.1.1.4'
P P 0.1023 0.0942 'International Tables Vol C Tables 4.2.6.8 and 6.1.1.4'
S S 0.1246 0.1234 'International Tables Vol C Tables 4.2.6.8 and 6.1.1.4'
Br Br -0.2901 2.4595 'International Tables Vol C Tables 4.2.6.8 and 6.1.1.4'
Pd Pd -0.9988 1.0072 'International Tables Vol C Tables 4.2.6.8 and 6.1.1.4'

loop_
_geom_angle_atom_site_label_1
_geom_angle_atom_site_label_2
_geom_angle_atom_site_label_3
_geom_angle
P1 C1 P2 116.0(2)
P1 C1 H1A 108.3
P2 C1 H1A 108.3
P1 C1 H1B 108.3
P2 C1 H1B 108.3
H1A C1 H1B 107.4
P1 C2 H2A 109.5
P1 C2 H2B 109.5
H2A C2 H2B 109.5
P1 C2 H2C 109.5
H2A C2 H2C 109.5
H2B C2 H2C 109.5
P1 C3 H3A 109.5
P1 C3 H3B 109.5
H3A C3 H3B 109.5
P1 C3 H3C 109.5
H3A C3 H3C 109.5
H3B C3 H3C 109.5
P2 C4 H4A 109.5
P2 C4 H4B 109.5
H4A C4 H4B 109.5
P2 C4 H4C 109.5
H4A C4 H4C 109.5
H4B C4 H4C 109.5
P2 C5 H5A 109.5
P2 C5 H5B 109.5
H5A C5 H5B 109.5
P2 C5 H5C 109.5
H5A C5 H5C 109.5
H5B C5 H5C 109.5
P3 C6 P4 113.1(2)
P3 C6 H6A 109.0
P4 C6 H6A 109.0
P3 C6 H6B 109.0
P4 C6 H6B 109.0
H6A C6 H6B 107.8
P3 C7 H7A 109.5
P3 C7 H7B 109.5
H7A C7 H7B 109.5
P3 C7 H7C 109.5
H7A C7 H7C 109.5
H7B C7 H7C 109.5
P3 C8 H8A 109.5
P3 C8 H8B 109.5
H8A C8 H8B 109.5
P3 C8 H8C 109.5
H8A C8 H8C 109.5
H8B C8 H8C 109.5
P4 C9 H9A 109.5
P4 C9 H9B 109.5
H9A C9 H9B 109.5
P4 C9 H9C 109.5
H9A C9 H9C 109.5
H9B C9 H9C 109.5
P4 C10 H10A 109.5
P4 C10 H10B 109.5
H10A C10 H10B 109.5
P4 C10 H10C 109.5
H10A C10 H10C 109.5
H10B C10 H10C 109.5
C1 P1 C3 102.7(3)
C1 P1 C2 104.1(2)
C3 P1 C2 104.5(3)
C1 P1 Pd1 114.94(15)
C3 P1 Pd1 117.5(2)
C2 P1 Pd1 111.72(18)
C5 P2 C4 103.7(3)
C5 P2 C1 102.1(2)
C4 P2 C1 104.0(2)
C5 P2 Pd2 110.0(2)
C4 P2 Pd2 117.5(2)
C1 P2 Pd2 117.64(14)
C7 P3 C8 103.1(2)
C7 P3 C6 105.4(2)
C8 P3 C6 103.3(2)
C7 P3 Pd1 108.04(16)
C8 P3 Pd1 118.86(19)
C6 P3 Pd1 116.65(13)
C9 P4 C10 102.1(3)
C9 P4 C6 104.3(2)
C10 P4 C6 102.6(2)
C9 P4 Pd2 117.67(19)
C10 P4 Pd2 114.86(18)
C6 P4 Pd2 113.45(13)
O1 S1 Pd2 113.82(15)
O1 S1 Pd1 115.32(15)
Pd2 S1 Pd1 89.57(3)
S1 Pd1 P1 92.87(4)
S1 Pd1 P3 90.26(4)
P1 Pd1 P3 165.08(4)
S1 Pd1 Br1 169.24(3)
P1 Pd1 Br1 91.48(3)
P3 Pd1 Br1 88.04(3)
S1 Pd1 Pd2 45.19(2)
P1 Pd1 Pd2 90.74(3)
P3 Pd1 Pd2 81.16(3)
Br1 Pd1 Pd2 144.610(16)
S1 Pd2 P4 84.51(4)
S1 Pd2 P2 91.59(4)
P4 Pd2 P2 175.21(4)
S1 Pd2 Br2 177.93(3)
P4 Pd2 Br2 93.93(3)
P2 Pd2 Br2 89.89(3)
S1 Pd2 Pd1 45.24(2)
P4 Pd2 Pd1 92.69(3)
P2 Pd2 Pd1 86.52(3)
Br2 Pd2 Pd1 136.341(19)

loop_
_geom_bond_atom_site_label_1
_geom_bond_atom_site_label_2
_geom_bond_distance
C1 P1 1.819(4)
C1 P2 1.826(4)
C1 H1A 0.9900
C1 H1B 0.9900
C2 P1 1.837(5)
C2 H2A 0.9800
C2 H2B 0.9800
C2 H2C 0.9800
C3 P1 1.819(5)
C3 H3A 0.9800
C3 H3B 0.9800
C3 H3C 0.9800
C4 P2 1.810(5)
C4 H4A 0.9800
C4 H4B 0.9800
C4 H4C 0.9800
C5 P2 1.809(5)
C5 H5A 0.9800
C5 H5B 0.9800
C5 H5C 0.9800
C6 P3 1.829(4)
C6 P4 1.834(4)
C6 H6A 0.9900
C6 H6B 0.9900
C7 P3 1.824(5)
C7 H7A 0.9800
C7 H7B 0.9800
C7 H7C 0.9800
C8 P3 1.825(5)
C8 H8A 0.9800
C8 H8B 0.9800
C8 H8C 0.9800
C9 P4 1.805(5)
C9 H9A 0.9800
C9 H9B 0.9800
C9 H9C 0.9800
C10 P4 1.820(5)
C10 H10A 0.9800
C10 H10B 0.9800
C10 H10C 0.9800
O1 S1 1.502(3)
P1 Pd1 2.3137(11)
P2 Pd2 2.3255(11)
P3 Pd1 2.3236(11)
P4 Pd2 2.3221(11)
S1 Pd2 2.2706(10)
S1 Pd1 2.2729(10)
Br1 Pd1 2.5202(5)
Br2 Pd2 2.5195(5)
Pd1 Pd2 3.2007(4)

loop_
_geom_torsion_atom_site_label_1
_geom_torsion_atom_site_label_2
_geom_torsion_atom_site_label_3
_geom_torsion_atom_site_label_4
_geom_torsion
P2 C1 P1 C3 -168.8(3)
P2 C1 P1 C2 82.5(3)
P2 C1 P1 Pd1 -40.0(3)
P1 C1 P2 C5 164.6(3)
P1 C1 P2 C4 -87.8(3)
P1 C1 P2 Pd2 44.1(3)
P4 C6 P3 C7 -61.9(3)
P4 C6 P3 C8 -169.8(3)
P4 C6 P3 Pd1 57.9(2)
P3 C6 P4 C9 97.5(3)
P3 C6 P4 C10 -156.3(2)
P3 C6 P4 Pd2 -31.7(2)
O1 S1 Pd1 P1 -28.12(16)
Pd2 S1 Pd1 P1 88.19(4)
O1 S1 Pd1 P3 166.46(16)
Pd2 S1 Pd1 P3 -77.22(4)
O1 S1 Pd1 Br1 85.6(2)
Pd2 S1 Pd1 Br1 -158.06(14)
O1 S1 Pd1 Pd2 -116.32(16)
C1 P1 Pd1 S1 -27.02(16)
C3 P1 Pd1 S1 94.0(3)
C2 P1 Pd1 S1 -145.3(2)
C1 P1 Pd1 P3 74.9(2)
C3 P1 Pd1 P3 -164.1(3)
C2 P1 Pd1 P3 -43.4(3)
C1 P1 Pd1 Br1 162.82(16)
C3 P1 Pd1 Br1 -76.2(3)
C2 P1 Pd1 Br1 44.5(2)
C1 P1 Pd1 Pd2 18.14(16)
C3 P1 Pd1 Pd2 139.1(3)
C2 P1 Pd1 Pd2 -100.2(2)
C7 P3 Pd1 S1 119.83(17)
C8 P3 Pd1 S1 -123.3(2)
C6 P3 Pd1 S1 1.46(15)
C7 P3 Pd1 P1 17.6(2)
C8 P3 Pd1 P1 134.5(2)
C6 P3 Pd1 P1 -100.8(2)
C7 P3 Pd1 Br1 -70.79(17)
C8 P3 Pd1 Br1 46.1(2)
C6 P3 Pd1 Br1 170.83(15)
C7 P3 Pd1 Pd2 75.39(17)
C8 P3 Pd1 Pd2 -167.7(2)
C6 P3 Pd1 Pd2 -42.98(15)
O1 S1 Pd2 P4 -143.05(16)
Pd1 S1 Pd2 P4 99.30(4)
O1 S1 Pd2 P2 34.15(16)
Pd1 S1 Pd2 P2 -83.50(4)
O1 S1 Pd2 Br2 -101.7(9)
Pd1 S1 Pd2 Br2 140.7(8)
O1 S1 Pd2 Pd1 117.66(16)
C9 P4 Pd2 S1 -164.4(2)
C10 P4 Pd2 S1 75.2(2)
C6 P4 Pd2 S1 -42.41(15)
C9 P4 Pd2 P2 159.8(5)
C10 P4 Pd2 P2 39.5(5)
C6 P4 Pd2 P2 -78.2(5)
C9 P4 Pd2 Br2 16.9(2)
C10 P4 Pd2 Br2 -103.4(2)
C6 P4 Pd2 Br2 138.96(15)
C9 P4 Pd2 Pd1 -119.9(2)
C10 P4 Pd2 Pd1 119.8(2)
C6 P4 Pd2 Pd1 2.14(15)
C5 P2 Pd2 S1 -94.7(2)
C4 P2 Pd2 S1 147.0(3)
C1 P2 Pd2 S1 21.55(17)
C5 P2 Pd2 P4 -59.1(5)
C4 P2 Pd2 P4 -177.4(5)
C1 P2 Pd2 P4 57.2(5)
C5 P2 Pd2 Br2 83.9(2)
C4 P2 Pd2 Br2 -34.5(3)
C1 P2 Pd2 Br2 -159.89(17)
C5 P2 Pd2 Pd1 -139.7(2)
C4 P2 Pd2 Pd1 102.0(3)
C1 P2 Pd2 Pd1 -23.42(17)
P1 Pd1 Pd2 S1 -93.31(5)
P3 Pd1 Pd2 S1 99.27(5)
Br1 Pd1 Pd2 S1 173.09(5)
S1 Pd1 Pd2 P4 -79.55(5)
P1 Pd1 Pd2 P4 -172.87(4)
P3 Pd1 Pd2 P4 19.72(4)
Br1 Pd1 Pd2 P4 93.53(4)
S1 Pd1 Pd2 P2 95.71(5)
P1 Pd1 Pd2 P2 2.40(4)
P3 Pd1 Pd2 P2 -165.02(4)
Br1 Pd1 Pd2 P2 -91.20(4)
S1 Pd1 Pd2 Br2 -178.10(5)
P1 Pd1 Pd2 Br2 88.59(4)
P3 Pd1 Pd2 Br2 -78.83(4)
Br1 Pd1 Pd2 Br2 -5.01(4)
